data_4082998
loop_
_publ_author_name
'Nelson, David J.'
'Collado, Alba'
'Manzini, Simone'
'Meiries, Sebastien'
'Slawin, Alexandra M. Z.'
'Cordes, David B.'
'Nolan, Steven P.'

_publ_section_title
;
 Methoxy-FunctionalizedN-Heterocyclic Carbenes
;
_journal_issue 8
_journal_name_full Organometallics
_journal_page_first 2048
_journal_paper_doi 10.1021/om5001919
_journal_volume 33
_journal_year 2014
_chemical_formula_moiety 'C27 H36 N2 Se'
_chemical_formula_sum 'C27 H36 N2 Se'
_chemical_formula_weight 467.55
_space_group_IT_number 14
_symmetry_cell_setting monoclinic
_symmetry_Int_Tables_number 14
_symmetry_space_group_name_Hall '-P 2yn'
_symmetry_space_group_name_H-M 'P 1 21/n 1'
_atom_sites_solution_hydrogens geom
_atom_sites_solution_primary direct
_atom_sites_solution_secondary difmap
_cell_angle_alpha 90.0000
_cell_angle_beta 101.251(16)
_cell_angle_gamma 90.0000
_cell_formula_units_Z 4
_cell_length_a 19.55(3)
_cell_length_b 7.027(12)
_cell_length_c 20.40(4)
_cell_measurement_reflns_used 3560
_cell_measurement_temperature 173
_cell_measurement_theta_max 25.35
_cell_measurement_theta_min 2.12
_cell_volume 2749(8)
_computing_cell_refinement 'CrystalClear-SM Expert 2.0 r15'
_computing_data_collection 'CrystalClear-SM Expert 2.0 r15 (Rigaku, 2011)'
_computing_data_reduction 'CrystalClear-SM Expert 2.0 r15'
_computing_molecular_graphics 'CrystalStructure 4.1'
_computing_publication_material 'CrystalStructure 4.1 (Rigaku, 2013)'
_computing_structure_refinement 'SHELXL-2013 (Sheldrick, 2013)'
_computing_structure_solution SIR97
_diffrn_ambient_temperature 173
_diffrn_detector_area_resol_mean 13.653
_diffrn_measured_fraction_theta_full 0.999
_diffrn_measured_fraction_theta_max 0.994
_diffrn_measurement_device_type 'Rigaku SCX mini'
_diffrn_measurement_method \w
_diffrn_radiation_type 'Mo K\a'
_diffrn_radiation_wavelength 0.71075
_diffrn_reflns_av_R_equivalents 0.1498
_diffrn_reflns_Laue_measured_fraction_full 0.999
_diffrn_reflns_Laue_measured_fraction_max 0.994
_diffrn_reflns_limit_h_max 23
_diffrn_reflns_limit_h_min -23
_diffrn_reflns_limit_k_max 8
_diffrn_reflns_limit_k_min -8
_diffrn_reflns_limit_l_max 24
_diffrn_reflns_limit_l_min -24
_diffrn_reflns_number 23077
_diffrn_reflns_point_group_measured_fraction_full 0.999
_diffrn_reflns_point_group_measured_fraction_max 0.994
_diffrn_reflns_theta_full 25.000
_diffrn_reflns_theta_max 25.487
_diffrn_reflns_theta_min 1.608
_diffrn_standards_number 0
_exptl_absorpt_coefficient_mu 1.380
_exptl_absorpt_correction_T_max 0.829
_exptl_absorpt_correction_T_min 0.482
_exptl_absorpt_correction_type multi-scan
_exptl_absorpt_process_details 'REQAB (Rigaku, 1998)'
_exptl_crystal_colour colorless
_exptl_crystal_density_diffrn 1.130
_exptl_crystal_density_method 'not measured'
_exptl_crystal_description prism
_exptl_crystal_F_000 984.00
_exptl_crystal_size_max 0.159
_exptl_crystal_size_mid 0.145
_exptl_crystal_size_min 0.136
_refine_diff_density_max 1.20
_refine_diff_density_min -0.72
_refine_ls_extinction_method none
_refine_ls_goodness_of_fit_ref 1.060
_refine_ls_hydrogen_treatment constr
_refine_ls_number_parameters 279
_refine_ls_number_reflns 5085
_refine_ls_number_restraints 0
_refine_ls_R_factor_gt 0.0890
_refine_ls_shift/su_max 0.000
_refine_ls_structure_factor_coef Fsqd
_refine_ls_weighting_details 'w = 1/[\s^2^(Fo^2^)+(0.1301P)^2^+0.9594P] where P=(Fo^2^+2Fc^2^)/3'
_refine_ls_weighting_scheme calc
_refine_ls_wR_factor_ref 0.2660
_reflns_number_gt 2824
_reflns_number_total 5085
_reflns_threshold_expression F^2^>2.0\s(F^2^)
_cod_data_source_file om5001919_si_002.cif
_cod_data_source_block 5a
_cod_depositor_comments 'Adding full bibliography for 4082989--4083003.cif.'
_cod_original_cell_volume 2748(8)
_cod_database_code 4082998

loop_
_symmetry_equiv_pos_site_id
_symmetry_equiv_pos_as_xyz
1 +X,+Y,+Z
2 1/2-X,1/2+Y,1/2-Z
3 -X,-Y,-Z
4 1/2+X,1/2-Y,1/2+Z

loop_
_atom_site_label
_atom_site_type_symbol
_atom_site_fract_x
_atom_site_fract_y
_atom_site_fract_z
_atom_site_U_iso_or_equiv
_atom_site_adp_type
_atom_site_occupancy
_atom_site_site_symmetry_multiplicity
_atom_site_site_symmetry_order
_atom_site_calc_flag
_atom_site_refinement_flags
Se1 Se 0.43666(3) 1.03558(10) 0.74561(4) 0.0619(4) Uani 1 4 0 d .
N2 N 0.4670(3) 0.6270(8) 0.7427(3) 0.0448(13) Uani 1 4 0 d .
N5 N 0.5602(3) 0.8045(7) 0.7460(3) 0.0455(14) Uani 1 4 0 d .
C1 C 0.4893(3) 0.8167(9) 0.7447(3) 0.0455(17) Uani 1 4 0 d .
C3 C 0.5232(3) 0.5058(9) 0.7416(4) 0.0479(18) Uani 1 4 0 d .
C4 C 0.5810(4) 0.6152(10) 0.7433(4) 0.056(2) Uani 1 4 0 d .
C6 C 0.3946(3) 0.5705(8) 0.7402(4) 0.0445(17) Uani 1 4 0 d .
C7 C 0.3485(3) 0.5565(9) 0.6769(4) 0.0474(17) Uani 1 4 0 d .
C8 C 0.2807(4) 0.4976(9) 0.6769(4) 0.0561(19) Uani 1 4 0 d .
C9 C 0.2581(4) 0.4476(11) 0.7352(5) 0.062(2) Uani 1 4 0 d .
C10 C 0.3031(4) 0.4612(10) 0.7955(5) 0.063(2) Uani 1 4 0 d .
C11 C 0.3732(4) 0.5244(9) 0.8002(4) 0.0504(18) Uani 1 4 0 d .
C12 C 0.3719(5) 0.6107(14) 0.6118(4) 0.074(2) Uani 1 4 0 d .
C13 C 0.3328(6) 0.7822(14) 0.5779(5) 0.099(3) Uani 1 4 0 d .
C14 C 0.3651(6) 0.4358(16) 0.5646(5) 0.104(3) Uani 1 4 0 d .
C15 C 0.4229(4) 0.5371(11) 0.8687(4) 0.063(2) Uani 1 4 0 d .
C16 C 0.4071(6) 0.7177(13) 0.9065(5) 0.107(4) Uani 1 4 0 d .
C17 C 0.4199(6) 0.3554(14) 0.9116(5) 0.098(3) Uani 1 4 0 d .
C18 C 0.6096(3) 0.9622(9) 0.7532(4) 0.0424(16) Uani 1 4 0 d .
C19 C 0.6211(3) 1.0626(9) 0.6968(4) 0.0452(17) Uani 1 4 0 d .
C20 C 0.6743(3) 1.1993(9) 0.7062(4) 0.0512(18) Uani 1 4 0 d .
C21 C 0.7115(4) 1.2400(10) 0.7700(5) 0.063(2) Uani 1 4 0 d .
C22 C 0.6980(4) 1.1463(11) 0.8257(4) 0.063(2) Uani 1 4 0 d .
C23 C 0.6449(3) 1.0061(9) 0.8189(4) 0.0473(17) Uani 1 4 0 d .
C24 C 0.5802(4) 1.0172(11) 0.6273(4) 0.061(2) Uani 1 4 0 d .
C25 C 0.5595(6) 1.1963(13) 0.5843(4) 0.090(3) Uani 1 4 0 d .
C26 C 0.6201(5) 0.8783(14) 0.5897(4) 0.089(3) Uani 1 4 0 d .
C27 C 0.6284(4) 0.9036(14) 0.8805(4) 0.071(2) Uani 1 4 0 d .
C28 C 0.6116(7) 1.0448(17) 0.9327(5) 0.120(4) Uani 1 4 0 d .
C29 C 0.6856(6) 0.7671(17) 0.9112(5) 0.117(4) Uani 1 4 0 d .
H3 H 0.52146 0.37075 0.73996 0.0575 Uiso 1 4 0 calc R
H4 H 0.62683 0.57103 0.74273 0.0677 Uiso 1 4 0 calc R
H8 H 0.24848 0.49121 0.63555 0.0673 Uiso 1 4 0 calc R
H9 H 0.21174 0.40418 0.7332 0.0748 Uiso 1 4 0 calc R
H10 H 0.28727 0.42775 0.83515 0.0760 Uiso 1 4 0 calc R
H12 H 0.42241 0.6453 0.62348 0.0886 Uiso 1 4 0 calc R
H13A H 0.34297 0.89356 0.60714 0.1187 Uiso 1 4 0 calc R
H13B H 0.28261 0.75653 0.56926 0.1187 Uiso 1 4 0 calc R
H13C H 0.34774 0.80713 0.53557 0.1187 Uiso 1 4 0 calc R
H14A H 0.39004 0.46083 0.52818 0.1244 Uiso 1 4 0 calc R
H14B H 0.31575 0.41231 0.54589 0.1244 Uiso 1 4 0 calc R
H14C H 0.38526 0.32383 0.58981 0.1244 Uiso 1 4 0 calc R
H15 H 0.4715 0.54895 0.86044 0.0757 Uiso 1 4 0 calc R
H16A H 0.36034 0.70773 0.91678 0.1282 Uiso 1 4 0 calc R
H16B H 0.40941 0.82995 0.87846 0.1282 Uiso 1 4 0 calc R
H16C H 0.4416 0.72991 0.94814 0.1282 Uiso 1 4 0 calc R
H17A H 0.37254 0.3391 0.91988 0.1176 Uiso 1 4 0 calc R
H17B H 0.45267 0.36855 0.95434 0.1176 Uiso 1 4 0 calc R
H17C H 0.43266 0.24408 0.88764 0.1176 Uiso 1 4 0 calc R
H20 H 0.68498 1.26482 0.66874 0.0614 Uiso 1 4 0 calc R
H21 H 0.74701 1.33422 0.77535 0.0754 Uiso 1 4 0 calc R
H22 H 0.72442 1.17594 0.86864 0.0750 Uiso 1 4 0 calc R
H24 H 0.53616 0.9525 0.63283 0.0737 Uiso 1 4 0 calc R
H25A H 0.60129 1.27134 0.58229 0.1079 Uiso 1 4 0 calc R
H25B H 0.52702 1.27319 0.60419 0.1079 Uiso 1 4 0 calc R
H25C H 0.53696 1.15817 0.53898 0.1079 Uiso 1 4 0 calc R
H26A H 0.6249 0.75493 0.61254 0.1067 Uiso 1 4 0 calc R
H26B H 0.66651 0.92995 0.58884 0.1067 Uiso 1 4 0 calc R
H26C H 0.59428 0.86181 0.54379 0.1067 Uiso 1 4 0 calc R
H27 H 0.5855 0.82599 0.86485 0.0855 Uiso 1 4 0 calc R
H28A H 0.65406 1.1134 0.95313 0.1445 Uiso 1 4 0 calc R
H28B H 0.59357 0.9751 0.96736 0.1445 Uiso 1 4 0 calc R
H28C H 0.57639 1.13579 0.91094 0.1445 Uiso 1 4 0 calc R
H29A H 0.72901 0.83777 0.92638 0.1404 Uiso 1 4 0 calc R
H29B H 0.6926 0.67263 0.87776 0.1404 Uiso 1 4 0 calc R
H29C H 0.67221 0.70231 0.94934 0.1404 Uiso 1 4 0 calc R

loop_
_atom_site_aniso_label
_atom_site_aniso_U_11
_atom_site_aniso_U_22
_atom_site_aniso_U_33
_atom_site_aniso_U_12
_atom_site_aniso_U_13
_atom_site_aniso_U_23
Se1 0.0386(4) 0.0329(4) 0.1184(8) 0.0012(3) 0.0259(4) -0.0030(4)
N2 0.028(3) 0.043(3) 0.065(4) -0.004(2) 0.011(2) -0.002(3)
N5 0.037(3) 0.025(3) 0.076(4) -0.004(2) 0.015(3) -0.004(3)
C1 0.044(4) 0.032(3) 0.065(5) -0.009(3) 0.022(3) -0.004(3)
C3 0.039(4) 0.030(3) 0.079(5) -0.001(3) 0.020(4) -0.001(3)
C4 0.034(3) 0.034(4) 0.101(6) 0.006(3) 0.013(4) -0.011(4)
C6 0.041(4) 0.027(3) 0.070(5) -0.004(3) 0.020(4) 0.002(3)
C7 0.047(4) 0.037(4) 0.059(5) -0.003(3) 0.013(3) -0.010(3)
C8 0.044(4) 0.053(5) 0.070(5) -0.005(3) 0.010(4) -0.007(4)
C9 0.033(4) 0.057(5) 0.101(7) -0.007(3) 0.023(4) -0.012(5)
C10 0.061(5) 0.047(4) 0.094(7) -0.007(4) 0.045(5) 0.021(4)
C11 0.045(4) 0.041(4) 0.069(5) 0.004(3) 0.019(4) 0.010(3)
C12 0.071(5) 0.088(6) 0.065(6) 0.002(5) 0.020(4) -0.008(5)
C13 0.135(9) 0.089(7) 0.072(7) 0.013(7) 0.019(6) 0.004(5)
C14 0.110(8) 0.117(9) 0.087(7) 0.011(7) 0.026(6) -0.035(6)
C15 0.065(5) 0.062(5) 0.064(5) 0.001(4) 0.019(4) 0.010(4)
C16 0.157(10) 0.068(6) 0.083(7) 0.014(7) -0.007(7) -0.006(5)
C17 0.132(9) 0.084(7) 0.073(6) 0.020(7) 0.009(6) 0.021(5)
C18 0.032(3) 0.031(3) 0.065(5) 0.001(3) 0.011(3) -0.003(3)
C19 0.029(3) 0.043(4) 0.065(5) 0.004(3) 0.010(3) 0.001(3)
C20 0.038(4) 0.044(4) 0.074(5) 0.003(3) 0.018(4) 0.010(4)
C21 0.040(4) 0.033(4) 0.120(8) 0.001(3) 0.028(5) 0.005(4)
C22 0.048(4) 0.051(5) 0.089(6) -0.004(4) 0.013(4) -0.026(4)
C23 0.029(3) 0.052(4) 0.064(5) 0.004(3) 0.017(3) -0.001(3)
C24 0.052(4) 0.063(5) 0.071(5) 0.007(4) 0.014(4) -0.002(4)
C25 0.121(8) 0.080(6) 0.071(6) 0.037(6) 0.025(6) 0.017(5)
C26 0.112(8) 0.077(6) 0.075(6) 0.023(6) 0.010(5) -0.010(5)
C27 0.052(5) 0.096(7) 0.067(6) -0.017(5) 0.015(4) -0.008(5)
C28 0.140(10) 0.143(11) 0.097(8) -0.013(8) 0.067(7) -0.038(7)
C29 0.106(8) 0.153(11) 0.099(8) 0.022(8) 0.038(6) 0.058(8)

loop_
_atom_type_symbol
_atom_type_description
_atom_type_scat_dispersion_real
_atom_type_scat_dispersion_imag
_atom_type_scat_source
C C 0.0033 0.0016
;
International Tables for Crystallography
(1992, Vol. C, Tables 4.2.6.8 and 6.1.1.4)
;
H H 0.0000 0.0000
;
International Tables for Crystallography
(1992, Vol. C, Table 6.1.1.4)
;
N N 0.0061 0.0033
;
International Tables for Crystallography
(1992, Vol. C, Tables 4.2.6.8 and 6.1.1.4)
;
Se Se -0.0929 2.2259
;
International Tables for Crystallography
(1992, Vol. C, Tables 4.2.6.8 and 6.1.1.4)
;

loop_
_geom_angle_atom_site_label_1
_geom_angle_atom_site_label_2
_geom_angle_atom_site_label_3
_geom_angle
_geom_angle_publ_flag
C1 N2 C3 109.9(5) yes
C1 N2 C6 123.6(5) yes
C3 N2 C6 126.5(5) yes
C1 N5 C4 111.0(5) yes
C1 N5 C18 126.6(5) yes
C4 N5 C18 122.4(5) yes
Se1 C1 N2 128.3(5) yes
Se1 C1 N5 127.4(5) yes
N2 C1 N5 104.2(5) yes
N2 C3 C4 107.9(6) yes
N5 C4 C3 106.9(6) yes
N2 C6 C7 119.1(6) yes
N2 C6 C11 119.0(6) yes
C7 C6 C11 121.9(6) yes
C6 C7 C8 117.1(7) yes
C6 C7 C12 121.6(6) yes
C8 C7 C12 121.3(6) yes
C7 C8 C9 122.5(7) yes
C8 C9 C10 119.7(7) yes
C9 C10 C11 121.5(8) yes
C6 C11 C10 117.3(7) yes
C6 C11 C15 122.2(6) yes
C10 C11 C15 120.5(7) yes
C7 C12 C13 112.5(8) yes
C7 C12 C14 109.7(8) yes
C13 C12 C14 111.8(7) yes
C11 C15 C16 110.3(7) yes
C11 C15 C17 112.1(6) yes
C16 C15 C17 111.1(8) yes
N5 C18 C19 120.5(6) yes
N5 C18 C23 116.8(6) yes
C19 C18 C23 122.6(6) yes
C18 C19 C20 117.7(6) yes
C18 C19 C24 121.3(6) yes
C20 C19 C24 120.8(7) yes
C19 C20 C21 120.6(7) yes
C20 C21 C22 121.4(7) yes
C21 C22 C23 120.3(7) yes
C18 C23 C22 117.1(7) yes
C18 C23 C27 122.1(6) yes
C22 C23 C27 120.8(6) yes
C19 C24 C25 113.1(6) yes
C19 C24 C26 111.8(6) yes
C25 C24 C26 109.6(7) yes
C23 C27 C28 111.8(8) yes
C23 C27 C29 112.4(7) yes
C28 C27 C29 111.3(8) yes
N2 C3 H3 126.037 no
C4 C3 H3 126.040 no
N5 C4 H4 126.521 no
C3 C4 H4 126.531 no
C7 C8 H8 118.763 no
C9 C8 H8 118.778 no
C8 C9 H9 120.160 no
C10 C9 H9 120.171 no
C9 C10 H10 119.228 no
C11 C10 H10 119.236 no
C7 C12 H12 107.522 no
C13 C12 H12 107.540 no
C14 C12 H12 107.538 no
C12 C13 H13A 109.474 no
C12 C13 H13B 109.474 no
C12 C13 H13C 109.467 no
H13A C13 H13B 109.465 no
H13A C13 H13C 109.475 no
H13B C13 H13C 109.473 no
C12 C14 H14A 109.472 no
C12 C14 H14B 109.470 no
C12 C14 H14C 109.472 no
H14A C14 H14B 109.470 no
H14A C14 H14C 109.477 no
H14B C14 H14C 109.465 no
C11 C15 H15 107.710 no
C16 C15 H15 107.706 no
C17 C15 H15 107.706 no
C15 C16 H16A 109.473 no
C15 C16 H16B 109.470 no
C15 C16 H16C 109.474 no
H16A C16 H16B 109.472 no
H16A C16 H16C 109.466 no
H16B C16 H16C 109.472 no
C15 C17 H17A 109.469 no
C15 C17 H17B 109.469 no
C15 C17 H17C 109.469 no
H17A C17 H17B 109.477 no
H17A C17 H17C 109.470 no
H17B C17 H17C 109.474 no
C19 C20 H20 119.721 no
C21 C20 H20 119.722 no
C20 C21 H21 119.288 no
C22 C21 H21 119.285 no
C21 C22 H22 119.827 no
C23 C22 H22 119.845 no
C19 C24 H24 107.352 no
C25 C24 H24 107.348 no
C26 C24 H24 107.345 no
C24 C25 H25A 109.466 no
C24 C25 H25B 109.475 no
C24 C25 H25C 109.468 no
H25A C25 H25B 109.476 no
H25A C25 H25C 109.465 no
H25B C25 H25C 109.477 no
C24 C26 H26A 109.465 no
C24 C26 H26B 109.466 no
C24 C26 H26C 109.476 no
H26A C26 H26B 109.464 no
H26A C26 H26C 109.478 no
H26B C26 H26C 109.478 no
C23 C27 H27 106.989 no
C28 C27 H27 106.998 no
C29 C27 H27 106.989 no
C27 C28 H28A 109.476 no
C27 C28 H28B 109.472 no
C27 C28 H28C 109.472 no
H28A C28 H28B 109.469 no
H28A C28 H28C 109.470 no
H28B C28 H28C 109.468 no
C27 C29 H29A 109.471 no
C27 C29 H29B 109.473 no
C27 C29 H29C 109.471 no
H29A C29 H29B 109.472 no
H29A C29 H29C 109.472 no
H29B C29 H29C 109.468 no

loop_
_geom_bond_atom_site_label_1
_geom_bond_atom_site_label_2
_geom_bond_distance
_geom_bond_publ_flag
Se1 C1 1.853(7) yes
N2 C1 1.401(8) yes
N2 C3 1.393(8) yes
N2 C6 1.461(9) yes
N5 C1 1.383(9) yes
N5 C4 1.395(9) yes
N5 C18 1.459(8) yes
C3 C4 1.362(10) yes
C6 C7 1.427(9) yes
C6 C11 1.406(11) yes
C7 C8 1.389(10) yes
C7 C12 1.535(12) yes
C8 C9 1.392(13) yes
C9 C10 1.368(12) yes
C10 C11 1.426(11) yes
C11 C15 1.541(10) yes
C12 C13 1.518(13) yes
C12 C14 1.551(14) yes
C15 C16 1.547(13) yes
C15 C17 1.556(13) yes
C18 C19 1.405(10) yes
C18 C23 1.416(10) yes
C19 C20 1.402(9) yes
C19 C24 1.519(10) yes
C20 C21 1.390(11) yes
C21 C22 1.382(13) yes
C22 C23 1.419(10) yes
C23 C27 1.534(12) yes
C24 C25 1.543(12) yes
C24 C26 1.544(13) yes
C27 C28 1.538(15) yes
C27 C29 1.513(14) yes
C3 H3 0.950 no
C4 H4 0.950 no
C8 H8 0.950 no
C9 H9 0.950 no
C10 H10 0.950 no
C12 H12 1.000 no
C13 H13A 0.980 no
C13 H13B 0.980 no
C13 H13C 0.980 no
C14 H14A 0.980 no
C14 H14B 0.980 no
C14 H14C 0.980 no
C15 H15 1.000 no
C16 H16A 0.980 no
C16 H16B 0.980 no
C16 H16C 0.980 no
C17 H17A 0.980 no
C17 H17B 0.980 no
C17 H17C 0.980 no
C20 H20 0.950 no
C21 H21 0.950 no
C22 H22 0.950 no
C24 H24 1.000 no
C25 H25A 0.980 no
C25 H25B 0.980 no
C25 H25C 0.980 no
C26 H26A 0.980 no
C26 H26B 0.980 no
C26 H26C 0.980 no
C27 H27 1.000 no
C28 H28A 0.980 no
C28 H28B 0.980 no
C28 H28C 0.980 no
C29 H29A 0.980 no
C29 H29B 0.980 no
C29 H29C 0.980 no

loop_
_geom_contact_atom_site_label_1
_geom_contact_atom_site_label_2
_geom_contact_distance
_geom_contact_publ_flag
_geom_contact_site_symmetry_2
Se1 C6 3.366(8) no .
Se1 C18 3.393(8) no .
N2 C12 2.943(10) no .
N2 C15 2.935(11) no .
N5 C24 2.936(11) no .
N5 C27 2.891(10) no .
C1 C7 3.369(9) no .
C1 C11 3.414(11) no .
C1 C12 3.505(11) no .
C1 C19 3.399(10) no .
C1 C23 3.393(9) no .
C1 C24 3.541(12) no .
C1 C27 3.536(10) no .
C3 C7 3.431(10) no .
C3 C11 3.378(11) no .
C3 C15 3.549(13) no .
C4 C19 3.418(11) no .
C4 C23 3.276(10) no .
C4 C27 3.432(12) no .
C6 C9 2.788(11) no .
C6 C16 3.508(14) no .
C7 C10 2.815(13) no .
C8 C11 2.803(11) no .
C8 C13 3.149(14) no .
C8 C14 3.105(15) no .
C10 C16 3.273(13) no .
C10 C17 3.044(13) no .
C18 C21 2.763(10) no .
C18 C26 3.433(13) no .
C18 C29 3.550(13) no .
C19 C22 2.823(11) no .
C20 C23 2.824(11) no .
C20 C25 3.008(12) no .
C20 C26 3.298(12) no .
C22 C28 3.093(16) no .
C22 C29 3.220(15) no .
C9 C9 3.589(12) no 2_546
C9 C9 3.589(12) no 2_556
Se1 H13A 3.2107 no .
Se1 H16B 3.2057 no .
Se1 H24 3.3410 no .
N2 H4 3.1487 no .
N2 H12 2.4203 no .
N2 H15 2.4491 no .
N2 H16B 3.4918 no .
N2 H27 3.3586 no .
N5 H3 3.1368 no .
N5 H12 3.4823 no .
N5 H24 2.4920 no .
N5 H26A 3.2372 no .
N5 H27 2.3818 no .
N5 H29B 3.4735 no .
C1 H3 3.2014 no .
C1 H4 3.2021 no .
C1 H12 2.8303 no .
C1 H15 3.0914 no .
C1 H16B 3.3994 no .
C1 H24 2.7873 no .
C1 H27 2.7839 no .
C3 H12 2.9654 no .
C3 H15 2.8187 no .
C3 H27 3.4162 no .
C4 H12 3.5603 no .
C4 H15 3.5363 no .
C4 H24 3.2699 no .
C4 H26A 3.1154 no .
C4 H27 2.8746 no .
C4 H29B 3.1793 no .
C6 H3 2.8500 no .
C6 H8 3.2640 no .
C6 H10 3.2780 no .
C6 H12 2.5975 no .
C6 H13A 3.5318 no .
C6 H14C 3.4974 no .
C6 H15 2.6180 no .
C6 H16B 3.3222 no .
C7 H9 3.2877 no .
C7 H13A 2.7544 no .
C7 H13B 2.7115 no .
C7 H13C 3.3758 no .
C7 H14A 3.3579 no .
C7 H14B 2.8124 no .
C7 H14C 2.6160 no .
C8 H10 3.2422 no .
C8 H12 3.3348 no .
C8 H13A 3.4534 no .
C8 H13B 2.8575 no .
C8 H14B 2.9471 no .
C8 H14C 3.2007 no .
C10 H8 3.2357 no .
C10 H15 3.3572 no .
C10 H16A 3.0481 no .
C10 H16B 3.5389 no .
C10 H17A 2.7694 no .
C10 H17C 3.2274 no .
C11 H3 3.5308 no .
C11 H9 3.2957 no .
C11 H16A 2.7585 no .
C11 H16B 2.6866 no .
C11 H16C 3.3768 no .
C11 H17A 2.7685 no .
C11 H17B 3.4043 no .
C11 H17C 2.7570 no .
C12 H8 2.6864 no .
C13 H8 3.0062 no .
C13 H14A 2.7968 no .
C13 H14B 2.6848 no .
C13 H14C 3.3742 no .
C14 H8 2.9554 no .
C14 H13A 3.3812 no .
C14 H13B 2.7837 no .
C14 H13C 2.6821 no .
C15 H10 2.7171 no .
C16 H10 3.2293 no .
C16 H17A 2.7716 no .
C16 H17B 2.7251 no .
C16 H17C 3.3983 no .
C17 H10 2.7996 no .
C17 H16A 2.7468 no .
C17 H16B 3.4006 no .
C17 H16C 2.7453 no .
C18 H4 2.7824 no .
C18 H20 3.2643 no .
C18 H22 3.2825 no .
C18 H24 2.5923 no .
C18 H26A 3.2832 no .
C18 H27 2.5959 no .
C18 H29B 3.4082 no .
C19 H4 3.5747 no .
C19 H21 3.2760 no .
C19 H25A 2.7212 no .
C19 H25B 2.7902 no .
C19 H25C 3.3842 no .
C19 H26A 2.7718 no .
C19 H26B 2.6963 no .
C19 H26C 3.3715 no .
C20 H22 3.2701 no .
C20 H24 3.3112 no .
C20 H25A 2.6972 no .
C20 H25B 3.2483 no .
C20 H26B 3.0327 no .
C22 H20 3.2684 no .
C22 H27 3.3508 no .
C22 H28A 2.9022 no .
C22 H28C 3.2089 no .
C22 H29A 2.9670 no .
C22 H29B 3.5018 no .
C23 H4 3.4165 no .
C23 H21 3.2842 no .
C23 H28A 2.8109 no .
C23 H28B 3.3769 no .
C23 H28C 2.6691 no .
C23 H29A 2.7392 no .
C23 H29B 2.7141 no .
C23 H29C 3.3711 no .
C24 H20 2.6942 no .
C25 H20 2.7514 no .
C25 H26A 3.3615 no .
C25 H26B 2.7954 no .
C25 H26C 2.6246 no .
C26 H20 3.2844 no .
C26 H25A 2.7865 no .
C26 H25B 3.3631 no .
C26 H25C 2.6314 no .
C27 H22 2.7232 no .
C28 H22 2.9236 no .
C28 H29A 2.7419 no .
C28 H29B 3.3608 no .
C28 H29C 2.6746 no .
C29 H22 3.1370 no .
C29 H28A 2.6908 no .
C29 H28B 2.7370 no .
C29 H28C 3.3567 no .
H3 H4 2.4864 no .
H3 H12 3.3646 no .
H3 H15 3.0817 no .
H4 H26A 2.9467 no .
H4 H27 3.2942 no .
H4 H29B 2.8924 no .
H8 H9 2.3270 no .
H8 H13A 3.4870 no .
H8 H13B 2.4700 no .
H8 H14B 2.5139 no .
H8 H14C 3.2215 no .
H9 H10 2.3094 no .
H10 H16A 2.7848 no .
H10 H17A 2.2426 no .
H10 H17C 3.1151 no .
H12 H13A 2.3161 no .
H12 H13B 2.8503 no .
H12 H13C 2.3702 no .
H12 H14A 2.3192 no .
H12 H14B 2.8714 no .
H12 H14C 2.4304 no .
H12 H24 3.0783 no .
H13B H14A 3.1808 no .
H13B H14B 2.5725 no .
H13C H14A 2.5839 no .
H13C H14B 2.8607 no .
H15 H16A 2.8745 no .
H15 H16B 2.3836 no .
H15 H16C 2.3593 no .
H15 H17A 2.8814 no .
H15 H17B 2.3844 no .
H15 H17C 2.3744 no .
H15 H27 2.9473 no .
H16A H17A 2.6008 no .
H16A H17B 2.9976 no .
H16B H27 3.5075 no .
H16C H17A 3.0647 no .
H16C H17B 2.5494 no .
H16C H28B 3.3904 no .
H20 H21 2.3254 no .
H20 H25A 2.1593 no .
H20 H25B 3.1124 no .
H20 H25C 3.5989 no .
H20 H26B 2.8449 no .
H21 H22 2.3196 no .
H22 H28A 2.4454 no .
H22 H28C 3.1896 no .
H22 H29A 2.6458 no .
H24 H25A 2.8663 no .
H24 H25B 2.3260 no .
H24 H25C 2.4009 no .
H24 H26A 2.3213 no .
H24 H26B 2.8665 no .
H24 H26C 2.4084 no .
H25A H26B 2.7077 no .
H25A H26C 2.9790 no .
H25B H26C 3.4978 no .
H25C H26A 3.4970 no .
H25C H26B 3.0026 no .
H25C H26C 2.3578 no .
H27 H28A 2.8593 no .
H27 H28B 2.3163 no .
H27 H28C 2.3916 no .
H27 H29A 2.8425 no .
H27 H29B 2.3237 no .
H27 H29C 2.3364 no .
H28A H29A 2.5510 no .
H28A H29C 2.9132 no .
H28B H29A 3.0830 no .
H28B H29C 2.5285 no .
H28C H29C 3.5816 no .
Se1 H3 2.8954 no 1_565
Se1 H9 3.1537 no 2_556
Se1 H17C 3.2608 no 1_565
C3 H25B 3.2578 no 1_545
C6 H9 3.2491 no 2_556
C7 H9 3.3999 no 2_556
C8 H9 3.3823 no 2_556
C8 H10 3.2915 no 2_556
C9 H9 3.3027 no 2_556
C10 H9 3.1703 no 2_556
C11 H9 3.1469 no 2_556
C13 H10 3.3655 no 2_556
C13 H29A 3.4551 no 4_464
C14 H25B 3.3137 no 1_545
C14 H26C 3.2517 no 3_666
C16 H8 3.5587 no 2_556
C16 H9 3.5566 no 2_556
C16 H17B 3.5921 no 3_667
C16 H28A 3.5177 no 3_677
C16 H28B 3.3606 no 3_677
C17 H16C 3.5846 no 3_667
C17 H28B 3.4366 no 3_667
C17 H28C 3.4286 no 1_545
C18 H3 3.3320 no 1_565
C18 H21 3.1058 no 2_646
C19 H3 3.1505 no 1_565
C19 H21 2.9960 no 2_646
C20 H3 3.4135 no 1_565
C20 H4 2.9164 no 1_565
C20 H21 2.9776 no 2_646
C20 H29B 3.3886 no 2_656
C21 H4 2.8462 no 1_565
C21 H4 3.4328 no 2_656
C21 H21 3.1518 no 2_646
C22 H4 3.5755 no 1_565
C22 H20 3.5116 no 2_646
C22 H21 3.3276 no 2_646
C22 H26A 3.5296 no 2_656
C22 H26B 3.4970 no 2_656
C23 H21 3.3484 no 2_646
C25 H13C 3.3159 no 3_676
C25 H14A 3.5946 no 3_676
C25 H14C 3.5450 no 1_565
C26 H13C 3.5261 no 3_676
C26 H14A 3.3630 no 3_666
C26 H21 3.4105 no 2_646
C26 H22 3.3126 no 2_646
C28 H16A 3.4773 no 3_677
C28 H16C 3.2372 no 3_677
C29 H13B 3.4107 no 4_565
C29 H20 3.2664 no 2_646
H3 Se1 2.8954 no 1_545
H3 C18 3.3320 no 1_545
H3 C19 3.1505 no 1_545
H3 C20 3.4135 no 1_545
H3 H25B 2.8753 no 1_545
H4 C20 2.9164 no 1_545
H4 C21 2.8462 no 1_545
H4 C21 3.4328 no 2_646
H4 C22 3.5755 no 1_545
H4 H20 2.9781 no 1_545
H4 H21 2.8499 no 1_545
H4 H21 3.1614 no 2_646
H8 C16 3.5587 no 2_546
H8 H10 3.2277 no 2_556
H8 H16A 2.9575 no 2_546
H8 H16B 3.2481 no 2_546
H8 H17A 3.4363 no 2_556
H9 Se1 3.1537 no 2_546
H9 C6 3.2491 no 2_546
H9 C7 3.3999 no 2_546
H9 C8 3.3823 no 2_546
H9 C9 3.3027 no 2_546
H9 C10 3.1703 no 2_546
H9 C11 3.1469 no 2_546
H9 C16 3.5566 no 2_546
H9 H16A 3.4010 no 2_546
H9 H16B 2.9940 no 2_546
H10 C8 3.2915 no 2_546
H10 C13 3.3655 no 2_546
H10 H8 3.2277 no 2_546
H10 H13A 3.0160 no 2_546
H10 H13B 2.8556 no 2_546
H12 H25B 3.3894 no 1_545
H13A H10 3.0160 no 2_556
H13A H14C 3.1723 no 1_565
H13B C29 3.4107 no 4_464
H13B H10 2.8556 no 2_556
H13B H17A 3.1382 no 2_556
H13B H29A 2.9729 no 4_464
H13B H29C 2.9436 no 4_464
H13C C25 3.3159 no 3_676
H13C C26 3.5261 no 3_676
H13C H25A 2.8303 no 3_676
H13C H25C 2.9648 no 3_676
H13C H26B 3.1070 no 3_676
H13C H26C 3.1674 no 3_676
H13C H29A 3.0606 no 4_464
H13C H29C 3.5382 no 4_464
H14A C25 3.5946 no 3_676
H14A C26 3.3630 no 3_666
H14A H25A 2.9658 no 3_676
H14A H25B 3.1134 no 1_545
H14A H25C 3.5461 no 1_545
H14A H25C 3.4414 no 3_676
H14A H26A 3.2085 no 3_666
H14A H26C 2.7503 no 3_666
H14B H26C 3.3771 no 3_666
H14B H28A 3.3572 no 4_464
H14B H29A 3.2075 no 4_464
H14C C25 3.5450 no 1_545
H14C H13A 3.1723 no 1_545
H14C H25B 2.7525 no 1_545
H14C H25C 3.5250 no 1_545
H14C H26C 3.1164 no 3_666
H15 H28C 3.5875 no 1_545
H16A C28 3.4773 no 3_677
H16A H8 2.9575 no 2_556
H16A H9 3.4010 no 2_556
H16A H28A 2.9984 no 3_677
H16A H28B 3.2453 no 3_677
H16B H8 3.2481 no 2_556
H16B H9 2.9940 no 2_556
H16B H17C 2.9456 no 1_565
H16B H28B 3.4410 no 3_677
H16C C17 3.5846 no 3_667
H16C C28 3.2372 no 3_677
H16C H17B 2.6652 no 3_667
H16C H28A 3.1991 no 3_677
H16C H28B 2.8639 no 3_677
H16C H28C 3.1096 no 3_677
H17A H8 3.4363 no 2_546
H17A H13B 3.1382 no 2_546
H17A H28B 3.1635 no 3_667
H17A H29C 2.9792 no 3_667
H17B C16 3.5921 no 3_667
H17B H16C 2.6652 no 3_667
H17B H17B 2.9936 no 3_667
H17B H28B 3.1244 no 3_667
H17B H28C 3.1850 no 1_545
H17B H29C 3.4554 no 3_667
H17C Se1 3.2608 no 1_545
H17C H16B 2.9456 no 1_545
H17C H28B 3.4602 no 3_667
H17C H28C 2.8600 no 1_545
H20 C22 3.5116 no 2_656
H20 C29 3.2664 no 2_656
H20 H4 2.9781 no 1_565
H20 H21 3.4105 no 2_646
H20 H22 3.5484 no 2_656
H20 H29A 2.8508 no 2_656
H20 H29B 2.8166 no 2_656
H21 C18 3.1058 no 2_656
H21 C19 2.9960 no 2_656
H21 C20 2.9776 no 2_656
H21 C21 3.1518 no 2_656
H21 C22 3.3276 no 2_656
H21 C23 3.3484 no 2_656
H21 C26 3.4105 no 2_656
H21 H4 2.8499 no 1_565
H21 H4 3.1614 no 2_656
H21 H20 3.4105 no 2_656
H21 H26A 3.0944 no 2_656
H21 H26B 3.0259 no 2_656
H21 H29B 3.4664 no 1_565
H22 C26 3.3126 no 2_656
H22 H20 3.5484 no 2_646
H22 H26A 2.9483 no 2_656
H22 H26B 2.7862 no 2_656
H22 H29B 3.5563 no 1_565
H25A H13C 2.8303 no 3_676
H25A H14A 2.9658 no 3_676
H25A H26A 3.4683 no 1_565
H25A H29A 3.3890 no 2_656
H25B C3 3.2578 no 1_565
H25B C14 3.3137 no 1_565
H25B H3 2.8753 no 1_565
H25B H12 3.3894 no 1_565
H25B H14A 3.1134 no 1_565
H25B H14C 2.7525 no 1_565
H25B H26C 3.5833 no 3_676
H25C H13C 2.9648 no 3_676
H25C H14A 3.5461 no 1_565
H25C H14A 3.4414 no 3_676
H25C H14C 3.5250 no 1_565
H25C H25C 2.9430 no 3_676
H25C H26C 2.7862 no 3_676
H26A C22 3.5296 no 2_646
H26A H14A 3.2085 no 3_666
H26A H21 3.0944 no 2_646
H26A H22 2.9483 no 2_646
H26A H25A 3.4683 no 1_545
H26B C22 3.4970 no 2_646
H26B H13C 3.1070 no 3_676
H26B H21 3.0259 no 2_646
H26B H22 2.7862 no 2_646
H26B H29A 3.5676 no 2_656
H26B H29B 3.1979 no 2_656
H26C C14 3.2517 no 3_666
H26C H13C 3.1674 no 3_676
H26C H14A 2.7503 no 3_666
H26C H14B 3.3771 no 3_666
H26C H14C 3.1164 no 3_666
H26C H25B 3.5833 no 3_676
H26C H25C 2.7862 no 3_676
H28A C16 3.5177 no 3_677
H28A H14B 3.3572 no 4_565
H28A H16A 2.9984 no 3_677
H28A H16C 3.1991 no 3_677
H28B C16 3.3606 no 3_677
H28B C17 3.4366 no 3_667
H28B H16A 3.2453 no 3_677
H28B H16B 3.4410 no 3_677
H28B H16C 2.8639 no 3_677
H28B H17A 3.1635 no 3_667
H28B H17B 3.1244 no 3_667
H28B H17C 3.4602 no 3_667
H28C C17 3.4286 no 1_565
H28C H15 3.5875 no 1_565
H28C H16C 3.1096 no 3_677
H28C H17B 3.1850 no 1_565
H28C H17C 2.8600 no 1_565
H29A C13 3.4551 no 4_565
H29A H13B 2.9729 no 4_565
H29A H13C 3.0606 no 4_565
H29A H14B 3.2075 no 4_565
H29A H20 2.8508 no 2_646
H29A H25A 3.3890 no 2_646
H29A H26B 3.5676 no 2_646
H29B C20 3.3886 no 2_646
H29B H20 2.8166 no 2_646
H29B H21 3.4664 no 1_545
H29B H22 3.5563 no 1_545
H29B H26B 3.1979 no 2_646
H29C H13B 2.9436 no 4_565
H29C H13C 3.5382 no 4_565
H29C H17A 2.9792 no 3_667
H29C H17B 3.4554 no 3_667

loop_
_geom_torsion_atom_site_label_1
_geom_torsion_atom_site_label_2
_geom_torsion_atom_site_label_3
_geom_torsion_atom_site_label_4
_geom_torsion
_geom_torsion_publ_flag
C1 N2 C3 C4 0.3(7) no
C3 N2 C1 Se1 179.1(5) no
C3 N2 C1 N5 -1.1(7) no
C1 N2 C6 C7 87.0(7) no
C1 N2 C6 C11 -95.5(7) no
C6 N2 C1 Se1 0.6(10) no
C6 N2 C1 N5 -179.6(5) no
C3 N2 C6 C7 -91.3(7) no
C3 N2 C6 C11 86.3(8) no
C6 N2 C3 C4 178.8(5) no
C1 N5 C4 C3 -1.2(8) no
C4 N5 C1 Se1 -178.7(5) no
C4 N5 C1 N2 1.4(7) no
C1 N5 C18 C19 -87.5(8) no
C1 N5 C18 C23 93.0(7) no
C18 N5 C1 Se1 4.6(10) no
C18 N5 C1 N2 -175.2(5) no
C4 N5 C18 C19 96.3(7) no
C4 N5 C18 C23 -83.3(8) no
C18 N5 C4 C3 175.5(5) no
N2 C3 C4 N5 0.5(8) no
N2 C6 C7 C8 178.4(5) no
N2 C6 C7 C12 -3.7(8) no
N2 C6 C11 C10 -177.1(5) no
N2 C6 C11 C15 1.9(9) no
C7 C6 C11 C10 0.4(9) no
C7 C6 C11 C15 179.3(5) no
C11 C6 C7 C8 0.9(9) no
C11 C6 C7 C12 178.8(5) no
C6 C7 C8 C9 -2.1(9) no
C6 C7 C12 C13 -114.7(7) no
C6 C7 C12 C14 120.1(6) no
C8 C7 C12 C13 63.1(9) no
C8 C7 C12 C14 -62.1(8) no
C12 C7 C8 C9 180.0(6) no
C7 C8 C9 C10 1.9(10) no
C8 C9 C10 C11 -0.5(11) no
C9 C10 C11 C6 -0.6(10) no
C9 C10 C11 C15 -179.6(6) no
C6 C11 C15 C16 103.2(7) no
C6 C11 C15 C17 -132.4(6) no
C10 C11 C15 C16 -77.9(8) no
C10 C11 C15 C17 46.5(9) no
N5 C18 C19 C20 -173.5(5) no
N5 C18 C19 C24 3.0(9) no
N5 C18 C23 C22 173.8(5) no
N5 C18 C23 C27 -4.4(8) no
C19 C18 C23 C22 -5.7(9) no
C19 C18 C23 C27 176.1(5) no
C23 C18 C19 C20 6.0(9) no
C23 C18 C19 C24 -177.4(5) no
C18 C19 C20 C21 -3.3(9) no
C18 C19 C24 C25 140.4(6) no
C18 C19 C24 C26 -95.3(7) no
C20 C19 C24 C25 -43.1(9) no
C20 C19 C24 C26 81.2(7) no
C24 C19 C20 C21 -179.9(6) no
C19 C20 C21 C22 0.7(10) no
C20 C21 C22 C23 -0.5(11) no
C21 C22 C23 C18 2.9(10) no
C21 C22 C23 C27 -178.9(6) no
C18 C23 C27 C28 -126.5(6) no
C18 C23 C27 C29 107.5(7) no
C22 C23 C27 C28 55.3(8) no
C22 C23 C27 C29 -70.7(9) no
